data_4003506
loop_
_publ_author_name
'Pfrunder, Michael C.'
'Whittaker, Jacob J.'
'Parsons, Simon'
'Moubaraki, Boujemaa'
'Murray, Keith S.'
'Moggach, Stephen A.'
'Sharma, Neeraj'
'Micallef, Aaron S.'
'Clegg, Jack K.'
'McMurtrie, John C.'

_publ_section_title
;
 Controlling Spin Switching with Anionic Supramolecular Frameworks
;
_journal_name_full 'Chemistry of Materials'
_journal_paper_doi 10.1021/acs.chemmater.0c00375
_journal_year 2020
_chemical_formula_moiety 'C6 F3 I3, 2(I), C30 H22 Co N6'
_chemical_formula_sum 'C36 H22 Co F3 I5 N6'
_chemical_formula_weight 1289.02
_space_group_crystal_system orthorhombic
_space_group_IT_number 61
_space_group_name_Hall '-P 2ac 2ab'
_space_group_name_H-M_alt 'P b c a'
_atom_sites_solution_hydrogens geom
_audit_creation_date 2019-11-08
_audit_creation_method
;
Olex2 1.2
(compiled 2018.05.29 svn.r3508 for OlexSys, GUI svn.r5506)
;
_cell_angle_alpha 90
_cell_angle_beta 90
_cell_angle_gamma 90
_cell_formula_units_Z 8
_cell_length_a 20.314(3)
_cell_length_b 15.0560(14)
_cell_length_c 24.098(3)
_cell_measurement_reflns_used 1597
_cell_measurement_temperature 293(2)
_cell_measurement_theta_max 20.812
_cell_measurement_theta_min 3.406
_cell_volume 7370.3(16)
_computing_molecular_graphics 'Olex2 (Dolomanov et al., 2009)'
_computing_publication_material 'Olex2 (Dolomanov et al., 2009)'
_computing_structure_refinement 'XL (Sheldrick, 2008)'
_computing_structure_solution 'ShelXT (Sheldrick, 2015)'
_diffrn_ambient_temperature 293(2)
_diffrn_measured_fraction_theta_full 0.414
_diffrn_measured_fraction_theta_max 0.414
_diffrn_measurement_device_type 'Oxford Diffraction SuperNova'
_diffrn_measurement_method \w
_diffrn_radiation_type MoK\a
_diffrn_radiation_wavelength 0.71073
_diffrn_reflns_av_R_equivalents 0.1261
_diffrn_reflns_av_unetI/netI 0.1097
_diffrn_reflns_Laue_measured_fraction_full 0.414
_diffrn_reflns_Laue_measured_fraction_max 0.414
_diffrn_reflns_limit_h_max 20
_diffrn_reflns_limit_h_min -20
_diffrn_reflns_limit_k_max 5
_diffrn_reflns_limit_k_min -6
_diffrn_reflns_limit_l_max 24
_diffrn_reflns_limit_l_min -24
_diffrn_reflns_number 6923
_diffrn_reflns_point_group_measured_fraction_full 0.414
_diffrn_reflns_point_group_measured_fraction_max 0.414
_diffrn_reflns_theta_full 20.812
_diffrn_reflns_theta_max 20.812
_diffrn_reflns_theta_min 3.406
_exptl_absorpt_coefficient_mu 4.706
_exptl_absorpt_correction_type multi-scan
_exptl_absorpt_process_details 'CrysAlis, (Oxford Diffraction, 2002)'
_exptl_crystal_colour Orange
_exptl_crystal_density_diffrn 2.323
_exptl_crystal_density_method 'not measured'
_exptl_crystal_description Block
_exptl_crystal_F_000 4792
_exptl_crystal_size_max 0.2
_exptl_crystal_size_mid 0.1
_exptl_crystal_size_min 0.1
_exptl_transmission_factor_max 0.625
_exptl_transmission_factor_min 0.386
_refine_diff_density_max 0.957
_refine_diff_density_min -0.860
_refine_diff_density_rms 0.193
_refine_ls_extinction_method none
_refine_ls_goodness_of_fit_ref 1.056
_refine_ls_hydrogen_treatment constr
_refine_ls_matrix_type full
_refine_ls_number_parameters 376
_refine_ls_number_reflns 1597
_refine_ls_number_restraints 497
_refine_ls_restrained_S_all 0.904
_refine_ls_R_factor_all 0.1175
_refine_ls_R_factor_gt 0.0737
_refine_ls_shift/su_max 0.000
_refine_ls_shift/su_mean 0.000
_refine_ls_structure_factor_coef Fsqd
_refine_ls_weighting_details 'w=1/[\s^2^(Fo^2^)+(0.1481P)^2^] where P=(Fo^2^+2Fc^2^)/3'
_refine_ls_weighting_scheme calc
_refine_ls_wR_factor_gt 0.1817
_refine_ls_wR_factor_ref 0.2101
_reflns_Friedel_coverage 0.000
_reflns_number_gt 1077
_reflns_number_total 1597
_reflns_threshold_expression 'I > 2\s(I)'
_cod_data_source_file AllHPCIFs.cif
_cod_data_source_block cotpy_1gpa
_cod_original_cell_volume 7370.3(18)
_cod_database_code 4003506
_shelx_shelxl_version_number 2014/7
_shelx_space_group_comment
;
The symmetry employed for this shelxl refinement is uniquely defined
by the following loop, which should always be used as a source of
symmetry information in preference to the above space-group names.
They are only intended as comments.
;
_exptl_absorpt_special_details 'CrysAlis, (Oxford Diffraction, 2002)'
_olex2_refinement_description
;
1. Fixed Uiso
 At 1.2 times of:
  All C(H) groups
2. Restrained distances
 C11-C10
 1.493 with sigma of 0.02
 Co1-N1
 2.1 with sigma of 0.02
 Co1-N3
 2.1 with sigma of 0.02
 C21-C20 = C26-C25
 1.493 with sigma of 0.02
3. Uiso/Uaniso restraints and constraints
All non-hydrogen atoms have similar U: within 2A with sigma of 0.04 and sigma
for terminal atoms of 0.08
Uanis(F3) \\sim Ueq, Uanis(F2) \\sim Ueq, Uanis(F1) \\sim Ueq: with sigma of
0.005 and sigma for terminal atoms of 0.0025
Uanis(Co1) \\sim Ueq: with sigma of 0.0005 and sigma for terminal atoms of
0.00025
Uanis(C19) \\sim Ueq, Uanis(C18) \\sim Ueq, Uanis(C17) \\sim Ueq, Uanis(C16)
\\sim Ueq, Uanis(C9) \\sim Ueq, Uanis(C8) \\sim Ueq, Uanis(C7) \\sim Ueq,
Uanis(C4) \\sim Ueq, Uanis(C2) \\sim Ueq, Uanis(C32) \\sim Ueq: with sigma of
0.005 and sigma for terminal atoms of 0.0025
Uanis(C11) \\sim Ueq, Uanis(C12) \\sim Ueq, Uanis(C13) \\sim Ueq: with sigma of
0.005 and sigma for terminal atoms of 0.0025
Uanis(C35) \\sim Ueq: with sigma of 0.005 and sigma for terminal atoms of 0.0025
Uanis(C20) \\sim Ueq, Uanis(C6) \\sim Ueq, Uanis(C23) \\sim Ueq, Uanis(C24)
\\sim Ueq: with sigma of 0.005 and sigma for terminal atoms of 0.0025
Uanis(C25) \\sim Ueq: with sigma of 0.005 and sigma for terminal atoms of 0.0025
Uanis(N2) \\sim Ueq, Uanis(N3) \\sim Ueq, Uanis(N5) \\sim Ueq, Uanis(N1) \\sim
Ueq, Uanis(N6) \\sim Ueq, Uanis(N4) \\sim Ueq: with sigma of 0.005 and sigma
for terminal atoms of 0.0025
Uanis(C20) \\sim Ueq, Uanis(C24) \\sim Ueq, Uanis(C23) \\sim Ueq, Uanis(C29)
\\sim Ueq, Uanis(C6) \\sim Ueq, Uanis(C28) \\sim Ueq, Uanis(C30) \\sim Ueq:
with sigma of 0.05 and sigma for terminal atoms of 0.025
4.a Aromatic/amide H refined with riding coordinates:
 C7(H7), C8(H8), C9(H9), C12(H12), C13(H13), C14(H14), C15(H15), C24(H24),
 C23(H23), C22(H22), C1(H1), C2(H2), C3(H3), C4(H4), C29(H29), C28(H28),
 C27(H27), C30(H30), C17(H17), C16(H16), C19(H19), C18(H18)
4.b Fitted hexagon refined as free rotating group:
 N2(C6,C7,C8,C9,C10), C11(C12,C13,C14,C15,N3), N5(C25,C24,C23,C22,C21),
 C31(C32,C33,C34,C35,C36), N1(C1,C2,C3,C4,C5), C29(C28,C27,C26,N6,C30), C17(C16,
 N4,C20,C19,C18)
;
_olex2_submission_special_instructions 'No special instructions were received'

loop_
_space_group_symop_operation_xyz
'x, y, z'
'-x+1/2, -y, z+1/2'
'-x, y+1/2, -z+1/2'
'x+1/2, -y+1/2, -z'
'-x, -y, -z'
'x-1/2, y, -z-1/2'
'x, -y-1/2, z-1/2'
'-x-1/2, y-1/2, z'

loop_
_atom_site_label
_atom_site_type_symbol
_atom_site_fract_x
_atom_site_fract_y
_atom_site_fract_z
_atom_site_U_iso_or_equiv
_atom_site_adp_type
_atom_site_occupancy
_atom_site_site_symmetry_order
_atom_site_calc_flag
_atom_site_refinement_flags_posn
_atom_site_refinement_flags_adp
_atom_site_refinement_flags_occupancy
_atom_site_disorder_assembly
_atom_site_disorder_group
I1 I 0.48235(10) 0.6363(4) 0.48135(8) 0.025(4) Uani 1 1 d . U . . .
I2 I 0.51993(10) 0.6003(4) 0.23376(8) 0.028(4) Uani 1 1 d . U . . .
I5 I 0.43938(11) 0.4938(4) 0.12582(8) 0.037(4) Uani 1 1 d . U . . .
I3 I 0.72420(10) 0.8016(4) 0.37297(9) 0.031(4) Uani 1 1 d . U . . .
I4 I 0.39263(11) 0.6054(4) 0.60427(8) 0.040(4) Uani 1 1 d . U . . .
Co1 Co 0.2457(2) 0.1841(7) 0.36722(15) 0.0169(14) Uani 1 1 d D U . . .
F1 F 0.4608(8) 0.586(3) 0.3536(6) 0.030(5) Uani 1 1 d . U . . .
F2 F 0.6476(8) 0.712(3) 0.2693(6) 0.023(5) Uani 1 1 d . U . . .
F3 F 0.6211(7) 0.732(3) 0.4621(6) 0.025(5) Uani 1 1 d . U . . .
N2 N 0.3282(7) 0.160(2) 0.4099(7) 0.020(7) Uani 1 1 d . U . . .
C6 C 0.3283(9) 0.095(2) 0.4510(8) 0.021(8) Uani 1 1 d G U . . .
C7 C 0.3857(11) 0.077(2) 0.4803(8) 0.040(10) Uani 1 1 d G U . . .
H7 H 0.3857 0.0337 0.5078 0.048 Uiso 1 1 calc R . . . .
C8 C 0.4430(8) 0.124(2) 0.4684(9) 0.032(10) Uani 1 1 d G U . . .
H8 H 0.4815 0.1114 0.4880 0.039 Uiso 1 1 calc R . . . .
C9 C 0.4430(8) 0.188(2) 0.4273(9) 0.034(10) Uani 1 1 d G U . . .
H9 H 0.4814 0.2194 0.4193 0.041 Uiso 1 1 calc R . . . .
C10 C 0.3856(10) 0.206(2) 0.3980(7) 0.027(10) Uani 1 1 d DG U . . .
C11 C 0.3746(11) 0.2763(18) 0.3575(7) 0.027(9) Uani 1 1 d D U . . .
C12 C 0.4246(8) 0.332(2) 0.3393(9) 0.032(10) Uani 1 1 d G U . . .
H12 H 0.4670 0.3260 0.3534 0.039 Uiso 1 1 calc R . . . .
C13 C 0.4112(11) 0.397(2) 0.3001(10) 0.048(11) Uani 1 1 d G U . . .
H13 H 0.4447 0.4349 0.2879 0.057 Uiso 1 1 calc R . . . .
C14 C 0.3479(12) 0.4068(18) 0.2791(9) 0.045(14) Uani 1 1 d G U . . .
H14 H 0.3390 0.4505 0.2528 0.054 Uiso 1 1 calc R . . . .
C15 C 0.2979(8) 0.351(2) 0.2973(9) 0.037(14) Uani 1 1 d G U . . .
H15 H 0.2555 0.3572 0.2832 0.045 Uiso 1 1 calc R . . . .
N3 N 0.3113(9) 0.2857(18) 0.3365(9) 0.035(8) Uani 1 1 d DG U . . .
N5 N 0.1688(9) 0.230(2) 0.3232(6) 0.012(7) Uani 1 1 d . U . . .
C25 C 0.1658(9) 0.210(2) 0.2669(7) 0.024(9) Uani 1 1 d DG U . . .
C24 C 0.1216(10) 0.255(2) 0.2329(5) 0.027(9) Uani 1 1 d G U . . .
H24 H 0.1197 0.2421 0.1952 0.033 Uiso 1 1 calc R . . . .
C23 C 0.0803(10) 0.320(2) 0.2553(7) 0.016(9) Uani 1 1 d G U . . .
H23 H 0.0507 0.3495 0.2325 0.019 Uiso 1 1 calc R . . . .
C22 C 0.0833(10) 0.339(2) 0.3116(8) 0.032(13) Uani 1 1 d G U . . .
H22 H 0.0556 0.3821 0.3265 0.038 Uiso 1 1 calc R . . . .
C21 C 0.1275(10) 0.294(2) 0.3456(5) 0.018(11) Uani 1 1 d DG U . . .
C31 C 0.5397(10) 0.657(3) 0.4085(7) 0.025(13) Uani 1 1 d . U . . .
C32 C 0.5183(11) 0.628(3) 0.3567(9) 0.036(10) Uani 1 1 d G U . . .
C33 C 0.5543(12) 0.649(3) 0.3095(7) 0.036(13) Uani 1 1 d G U . . .
C34 C 0.6118(11) 0.699(3) 0.3141(6) 0.024(12) Uani 1 1 d G U . . .
C35 C 0.6331(10) 0.727(3) 0.3659(8) 0.029(9) Uani 1 1 d G U . . .
C36 C 0.5971(10) 0.706(3) 0.4131(6) 0.023(12) Uani 1 1 d G U . . .
N1 N 0.2226(11) 0.0690(18) 0.4134(8) 0.037(9) Uani 1 1 d D U . . .
C1 C 0.1636(10) 0.022(2) 0.4138(9) 0.052(13) Uani 1 1 d G U . . .
H1 H 0.1337 0.0292 0.3848 0.062 Uiso 1 1 calc R . . . .
C2 C 0.1492(12) -0.035(2) 0.4573(11) 0.060(12) Uani 1 1 d G U . . .
H2 H 0.1097 -0.0664 0.4575 0.072 Uiso 1 1 calc R . . . .
C3 C 0.1938(14) -0.046(2) 0.5006(10) 0.064(14) Uani 1 1 d G U . . .
H3 H 0.1841 -0.0840 0.5297 0.077 Uiso 1 1 calc R . . . .
C4 C 0.2528(11) 0.001(3) 0.5003(8) 0.030(10) Uani 1 1 d G U . . .
H4 H 0.2826 -0.0059 0.5292 0.036 Uiso 1 1 calc R . . . .
C5 C 0.2671(9) 0.058(2) 0.4567(9) 0.032(11) Uani 1 1 d G U . . .
C29 C 0.3042(12) 0.007(2) 0.2297(10) 0.039(14) Uani 1 1 d . U . . .
H29 H 0.3357 -0.0362 0.2223 0.047 Uiso 1 1 calc R . . . .
C28 C 0.2611(13) 0.034(3) 0.1882(7) 0.047(14) Uani 1 1 d G U . . .
H28 H 0.2638 0.0090 0.1530 0.056 Uiso 1 1 calc R . . . .
C27 C 0.2141(11) 0.099(3) 0.1993(7) 0.032(14) Uani 1 1 d G U . . .
H27 H 0.1853 0.1169 0.1715 0.038 Uiso 1 1 calc R . . . .
C26 C 0.2101(9) 0.136(2) 0.2519(8) 0.025(11) Uani 1 1 d DG U . . .
N6 N 0.2532(10) 0.109(2) 0.2934(6) 0.016(7) Uani 1 1 d G U . . .
C30 C 0.3003(10) 0.045(2) 0.2823(8) 0.035(13) Uani 1 1 d G U . . .
H30 H 0.3291 0.0265 0.3100 0.042 Uiso 1 1 calc R . . . .
C17 C 0.1636(12) 0.309(3) 0.5180(5) 0.035(10) Uani 1 1 d . U . . .
H17 H 0.1718 0.3096 0.5559 0.042 Uiso 1 1 calc R . . . .
C16 C 0.2027(10) 0.259(3) 0.4828(7) 0.031(9) Uani 1 1 d G U . . .
H16 H 0.2370 0.2251 0.4972 0.037 Uiso 1 1 calc R . . . .
N4 N 0.1904(9) 0.259(2) 0.4260(6) 0.018(7) Uani 1 1 d G U . . .
C20 C 0.1391(10) 0.309(3) 0.4045(5) 0.020(8) Uani 1 1 d DG U . . .
C19 C 0.1001(10) 0.360(2) 0.4397(8) 0.027(9) Uani 1 1 d G U . . .
H19 H 0.0657 0.3935 0.4253 0.032 Uiso 1 1 calc R . . . .
C18 C 0.1123(11) 0.360(3) 0.4964(7) 0.047(11) Uani 1 1 d G U . . .
H18 H 0.0861 0.3938 0.5200 0.056 Uiso 1 1 calc R . . . .

loop_
_atom_site_aniso_label
_atom_site_aniso_U_11
_atom_site_aniso_U_22
_atom_site_aniso_U_33
_atom_site_aniso_U_23
_atom_site_aniso_U_13
_atom_site_aniso_U_12
I1 0.0264(15) 0.024(11) 0.0252(13) 0.003(2) 0.0074(9) -0.003(2)
I2 0.0312(15) 0.030(12) 0.0228(13) -0.002(2) -0.0012(9) -0.005(2)
I5 0.0350(17) 0.050(12) 0.0254(13) -0.002(2) -0.0077(10) 0.000(3)
I3 0.0242(15) 0.034(11) 0.0344(15) -0.003(2) 0.0021(9) -0.007(2)
I4 0.0330(15) 0.060(11) 0.0251(13) 0.001(2) 0.0080(10) -0.004(3)
Co1 0.0167(14) 0.0169(15) 0.0171(14) 0.0002(6) -0.0002(5) 0.0000(6)
F1 0.031(6) 0.030(6) 0.030(6) 0.000(3) 0.001(3) -0.001(3)
F2 0.023(5) 0.023(6) 0.022(5) 0.000(3) 0.001(3) -0.001(3)
F3 0.026(6) 0.026(6) 0.024(5) -0.001(3) 0.000(3) 0.000(3)
N2 0.021(8) 0.020(9) 0.020(8) 0.001(5) 0.001(5) -0.001(5)
C6 0.022(9) 0.021(10) 0.020(9) -0.001(6) 0.000(5) -0.002(6)
C7 0.041(11) 0.040(12) 0.040(11) 0.001(6) 0.000(5) -0.001(6)
C8 0.032(10) 0.032(11) 0.033(10) -0.001(6) -0.002(5) -0.001(6)
C9 0.033(10) 0.034(11) 0.036(10) -0.001(6) 0.000(5) 0.000(6)
C10 0.027(16) 0.03(3) 0.020(14) -0.01(2) -0.006(13) -0.01(2)
C11 0.026(10) 0.027(11) 0.027(9) -0.001(6) 0.003(5) -0.001(6)
C12 0.032(10) 0.032(11) 0.032(10) 0.000(6) 0.002(5) -0.001(6)
C13 0.047(11) 0.047(12) 0.049(11) 0.001(6) 0.002(5) 0.000(6)
C14 0.05(2) 0.04(4) 0.041(18) 0.01(3) 0.012(17) -0.01(3)
C15 0.036(19) 0.04(4) 0.041(19) -0.01(3) 0.017(16) -0.01(3)
N3 0.035(9) 0.035(10) 0.035(9) -0.001(6) 0.002(5) -0.001(6)
N5 0.010(8) 0.012(9) 0.013(7) 0.000(5) 0.001(5) -0.001(5)
C25 0.023(9) 0.023(10) 0.025(9) -0.001(6) 0.000(5) 0.000(6)
C24 0.027(10) 0.028(11) 0.028(10) 0.001(6) -0.003(5) 0.001(6)
C23 0.015(9) 0.016(10) 0.016(9) 0.000(6) -0.001(5) 0.000(6)
C22 0.018(16) 0.02(4) 0.053(19) -0.01(3) 0.002(15) 0.01(2)
C21 0.012(15) 0.01(3) 0.028(14) 0.00(2) -0.003(13) 0.00(2)
C31 0.017(16) 0.03(4) 0.028(16) -0.01(2) 0.007(14) 0.01(2)
C32 0.036(11) 0.036(12) 0.037(11) 0.000(6) -0.001(5) 0.002(6)
C33 0.039(18) 0.04(4) 0.034(17) 0.00(2) -0.007(16) 0.02(3)
C34 0.022(16) 0.02(3) 0.026(15) -0.01(2) 0.004(14) 0.00(2)
C35 0.027(10) 0.028(11) 0.030(10) 0.000(6) 0.000(5) 0.001(6)
C36 0.021(16) 0.03(3) 0.017(14) -0.01(2) -0.007(14) 0.00(2)
N1 0.035(10) 0.036(11) 0.038(9) -0.002(6) 0.000(5) 0.000(6)
C1 0.06(2) 0.05(3) 0.043(19) 0.02(3) -0.004(17) -0.01(3)
C2 0.060(13) 0.060(13) 0.061(13) -0.001(6) 0.005(5) 0.000(6)
C3 0.08(2) 0.05(3) 0.07(2) -0.02(3) 0.041(19) 0.02(3)
C4 0.031(10) 0.030(11) 0.029(10) 0.000(6) 0.003(5) 0.000(6)
C5 0.046(18) 0.03(3) 0.023(15) 0.01(2) 0.006(14) 0.00(2)
C29 0.044(18) 0.03(4) 0.041(17) -0.01(2) 0.011(16) 0.02(2)
C28 0.06(2) 0.05(4) 0.032(17) -0.01(3) 0.019(17) 0.01(3)
C27 0.033(18) 0.04(4) 0.021(16) 0.01(3) 0.011(15) 0.01(3)
C26 0.019(15) 0.03(3) 0.031(15) 0.00(2) 0.004(14) 0.00(2)
N6 0.015(8) 0.016(10) 0.016(8) 0.002(6) 0.000(5) 0.000(6)
C30 0.048(18) 0.03(3) 0.028(16) 0.00(2) 0.003(16) 0.02(2)
C17 0.036(11) 0.035(12) 0.033(11) 0.001(6) 0.000(5) -0.001(6)
C16 0.031(10) 0.031(11) 0.031(10) 0.000(6) -0.001(5) -0.001(6)
N4 0.017(8) 0.019(9) 0.019(8) -0.001(6) 0.002(5) 0.001(5)
C20 0.020(9) 0.020(10) 0.020(9) 0.000(6) -0.001(5) -0.001(6)
C19 0.026(10) 0.027(11) 0.027(10) -0.001(6) -0.003(5) 0.000(6)
C18 0.047(11) 0.046(12) 0.047(11) 0.000(6) 0.000(5) -0.001(6)

loop_
_atom_type_symbol
_atom_type_description
_atom_type_scat_dispersion_real
_atom_type_scat_dispersion_imag
_atom_type_scat_source
C C 0.0033 0.0016 'International Tables Vol C Tables 4.2.6.8 and 6.1.1.4'
H H 0.0000 0.0000 'International Tables Vol C Tables 4.2.6.8 and 6.1.1.4'
Co Co 0.3494 0.9721 'International Tables Vol C Tables 4.2.6.8 and 6.1.1.4'
F F 0.0171 0.0103 'International Tables Vol C Tables 4.2.6.8 and 6.1.1.4'
I I -0.4742 1.8119 'International Tables Vol C Tables 4.2.6.8 and 6.1.1.4'
N N 0.0061 0.0033 'International Tables Vol C Tables 4.2.6.8 and 6.1.1.4'

loop_
_geom_angle_atom_site_label_1
_geom_angle_atom_site_label_2
_geom_angle_atom_site_label_3
_geom_angle
_geom_angle_site_symmetry_1
_geom_angle_site_symmetry_3
_geom_angle_publ_flag
N2 Co1 N3 77.8(10) . . ?
N2 Co1 N5 170.2(14) . . ?
N2 Co1 N1 76.4(11) . . ?
N2 Co1 N6 106.0(10) . . ?
N2 Co1 N4 101.3(9) . . ?
N5 Co1 N3 93.2(11) . . ?
N5 Co1 N1 112.7(11) . . ?
N5 Co1 N6 78.2(8) . . ?
N5 Co1 N4 76.1(8) . . ?
N1 Co1 N3 154.0(9) . . ?
N1 Co1 N4 87.9(11) . . ?
N6 Co1 N3 92.5(10) . . ?
N6 Co1 N1 91.3(12) . . ?
N6 Co1 N4 151.7(8) . . ?
N4 Co1 N3 100.4(12) . . ?
C6 N2 Co1 119.7(13) . . ?
C6 N2 C10 120.0 . . ?
C10 N2 Co1 120.3(13) . . ?
C7 C6 N2 120.0 . . ?
C5 C6 N2 110.8(19) . . ?
C5 C6 C7 129.2(19) . . ?
C6 C7 H7 120.0 . . ?
C8 C7 C6 120.0 . . ?
C8 C7 H7 120.0 . . ?
C7 C8 H8 120.0 . . ?
C7 C8 C9 120.0 . . ?
C9 C8 H8 120.0 . . ?
C8 C9 H9 120.0 . . ?
C10 C9 C8 120.0 . . ?
C10 C9 H9 120.0 . . ?
N2 C10 C11 112.0(17) . . ?
C9 C10 N2 120.0 . . ?
C9 C10 C11 127.8(17) . . ?
C12 C11 C10 122.6(18) . . ?
C12 C11 N3 120.0 . . ?
N3 C11 C10 117.4(18) . . ?
C11 C12 H12 120.0 . . ?
C13 C12 C11 120.0 . . ?
C13 C12 H12 120.0 . . ?
C12 C13 H13 120.0 . . ?
C14 C13 C12 120.0 . . ?
C14 C13 H13 120.0 . . ?
C13 C14 H14 120.0 . . ?
C15 C14 C13 120.0 . . ?
C15 C14 H14 120.0 . . ?
C14 C15 H15 120.0 . . ?
C14 C15 N3 120.0 . . ?
N3 C15 H15 120.0 . . ?
C11 N3 Co1 112.0(14) . . ?
C15 N3 Co1 127.8(14) . . ?
C15 N3 C11 120.0 . . ?
C25 N5 Co1 118.4(11) . . ?
C25 N5 C21 120.0 . . ?
C21 N5 Co1 120.2(13) . . ?
N5 C25 C26 111.9(15) . . ?
C24 C25 N5 120.0 . . ?
C24 C25 C26 128.0(15) . . ?
C25 C24 H24 120.0 . . ?
C23 C24 C25 120.0 . . ?
C23 C24 H24 120.0 . . ?
C24 C23 H23 120.0 . . ?
C22 C23 C24 120.0 . . ?
C22 C23 H23 120.0 . . ?
C23 C22 H22 120.0 . . ?
C23 C22 C21 120.0 . . ?
C21 C22 H22 120.0 . . ?
N5 C21 C20 112.7(19) . . ?
C22 C21 N5 120.0 . . ?
C22 C21 C20 127.2(19) . . ?
C32 C31 I1 121.7(12) . . ?
C32 C31 C36 120.0 . . ?
C36 C31 I1 118.1(13) . . ?
F1 C32 C31 118.2(17) . . ?
F1 C32 C33 121.7(17) . . ?
C33 C32 C31 120.0 . . ?
C32 C33 I2 117.2(13) . . ?
C32 C33 C34 120.0 . . ?
C34 C33 I2 122.8(13) . . ?
F2 C34 C33 119(2) . . ?
F2 C34 C35 121.1(19) . . ?
C33 C34 C35 120.0 . . ?
C34 C35 I3 119.7(11) . . ?
C36 C35 I3 120.3(11) . . ?
C36 C35 C34 120.0 . . ?
F3 C36 C31 122.2(19) . . ?
F3 C36 C35 117.8(18) . . ?
C35 C36 C31 120.0 . . ?
C1 N1 Co1 127.6(14) . . ?
C1 N1 C5 120.0 . . ?
C5 N1 Co1 110.1(15) . . ?
N1 C1 H1 120.0 . . ?
N1 C1 C2 120.0 . . ?
C2 C1 H1 120.0 . . ?
C1 C2 H2 120.0 . . ?
C3 C2 C1 120.0 . . ?
C3 C2 H2 120.0 . . ?
C2 C3 H3 120.0 . . ?
C4 C3 C2 120.0 . . ?
C4 C3 H3 120.0 . . ?
C3 C4 H4 120.0 . . ?
C3 C4 C5 120.0 . . ?
C5 C4 H4 120.0 . . ?
C6 C5 N1 118.1(19) . . ?
C6 C5 C4 121(2) . . ?
C4 C5 N1 120.0 . . ?
C28 C29 H29 120.0 . . ?
C28 C29 C30 120.0 . . ?
C30 C29 H29 120.0 . . ?
C29 C28 H28 120.0 . . ?
C27 C28 C29 120.0 . . ?
C27 C28 H28 120.0 . . ?
C28 C27 H27 120.0 . . ?
C28 C27 C26 120.0 . . ?
C26 C27 H27 120.0 . . ?
C27 C26 C25 124.4(16) . . ?
N6 C26 C25 115.4(16) . . ?
N6 C26 C27 120.0 . . ?
C26 N6 Co1 113.8(13) . . ?
C26 N6 C30 120.0 . . ?
C30 N6 Co1 125.8(13) . . ?
C29 C30 H30 120.0 . . ?
N6 C30 C29 120.0 . . ?
N6 C30 H30 120.0 . . ?
C16 C17 H17 120.0 . . ?
C16 C17 C18 120.0 . . ?
C18 C17 H17 120.0 . . ?
C17 C16 H16 120.0 . . ?
N4 C16 C17 120.0 . . ?
N4 C16 H16 120.0 . . ?
C16 N4 Co1 124.2(11) . . ?
C16 N4 C20 120.0 . . ?
C20 N4 Co1 115.8(11) . . ?
N4 C20 C21 113.7(18) . . ?
C19 C20 C21 125.9(17) . . ?
C19 C20 N4 120.0 . . ?
C20 C19 H19 120.0 . . ?
C20 C19 C18 120.0 . . ?
C18 C19 H19 120.0 . . ?
C17 C18 H18 120.0 . . ?
C19 C18 C17 120.0 . . ?
C19 C18 H18 120.0 . . ?

loop_
_geom_bond_atom_site_label_1
_geom_bond_atom_site_label_2
_geom_bond_distance
_geom_bond_site_symmetry_2
_geom_bond_publ_flag
I1 C31 2.128(15) . ?
I2 C33 2.089(18) . ?
I3 C35 2.17(2) . ?
Co1 N2 2.000(14) . ?
Co1 N3 2.158(17) . ?
Co1 N5 2.011(15) . ?
Co1 N1 2.114(19) . ?
Co1 N6 2.112(19) . ?
Co1 N4 2.13(2) . ?
F1 C32 1.33(3) . ?
F2 C34 1.32(2) . ?
F3 C36 1.33(2) . ?
N2 C6 1.3900 . ?
N2 C10 1.3900 . ?
C6 C7 1.3900 . ?
C6 C5 1.37(2) . ?
C7 H7 0.9300 . ?
C7 C8 1.3900 . ?
C8 H8 0.9300 . ?
C8 C9 1.3900 . ?
C9 H9 0.9300 . ?
C9 C10 1.3900 . ?
C10 C11 1.453(19) . ?
C11 C12 1.3900 . ?
C11 N3 1.3900 . ?
C12 H12 0.9300 . ?
C12 C13 1.3900 . ?
C13 H13 0.9300 . ?
C13 C14 1.3900 . ?
C14 H14 0.9300 . ?
C14 C15 1.3900 . ?
C15 H15 0.9300 . ?
C15 N3 1.3900 . ?
N5 C25 1.3900 . ?
N5 C21 1.3900 . ?
C25 C24 1.3900 . ?
C25 C26 1.48(2) . ?
C24 H24 0.9300 . ?
C24 C23 1.3900 . ?
C23 H23 0.9300 . ?
C23 C22 1.3900 . ?
C22 H22 0.9300 . ?
C22 C21 1.3900 . ?
C21 C20 1.456(14) . ?
C31 C32 1.3900 . ?
C31 C36 1.3900 . ?
C32 C33 1.3900 . ?
C33 C34 1.3900 . ?
C34 C35 1.3900 . ?
C35 C36 1.3900 . ?
N1 C1 1.3900 . ?
N1 C5 1.3900 . ?
C1 H1 0.9300 . ?
C1 C2 1.3900 . ?
C2 H2 0.9300 . ?
C2 C3 1.3900 . ?
C3 H3 0.9300 . ?
C3 C4 1.3900 . ?
C4 H4 0.9300 . ?
C4 C5 1.3900 . ?
C29 H29 0.9300 . ?
C29 C28 1.3900 . ?
C29 C30 1.3900 . ?
C28 H28 0.9300 . ?
C28 C27 1.3900 . ?
C27 H27 0.9300 . ?
C27 C26 1.3900 . ?
C26 N6 1.3900 . ?
N6 C30 1.3900 . ?
C30 H30 0.9300 . ?
C17 H17 0.9300 . ?
C17 C16 1.3900 . ?
C17 C18 1.3900 . ?
C16 H16 0.9300 . ?
C16 N4 1.3900 . ?
N4 C20 1.3900 . ?
C20 C19 1.3900 . ?
C19 H19 0.9300 . ?
C19 C18 1.3900 . ?
C18 H18 0.9300 . ?
